data_2011269
loop_
_publ_author_name
'Yoshinobu Inouye'

_publ_section_title
;(1<i>R</i>,8<i>R</i>,11<i>R</i>)-3,3,11-Trimethyl-6,6-ethylenedioxybicyclo[6.3.0]undecan-2-one
 and
 (1<i>R</i>,2<i>R</i>,8<i>R</i>,11<i>R</i>)-3,3,11-trimethyl-6,6-ethylenedioxybicyclo[6.3.0]undecan-2-ol
;
_journal_issue 8
_journal_name_full 'Acta Crystallographica Section C'
_journal_page_first e361
_journal_page_last e362
_journal_paper_doi 10.1107/S0108270100009616
_journal_volume 56
_journal_year 2000
_chemical_formula_moiety 'C16 H28 O3'
_chemical_formula_sum 'C16 H28 O3'
_chemical_formula_weight 268.38
_chemical_melting_point 419.0(10)
_chemical_name_systematic
;
(1R,2R,8R,11R)-3,3,11-Trimethyl-6,6-ethylenedioxybicyclo[6.3.0]undecan-2-ol
;
_space_group_IT_number 4
_symmetry_cell_setting monoclinic
_symmetry_space_group_name_Hall 'P 2yb'
_symmetry_space_group_name_H-M 'P 1 21 1'
_audit_creation_method SHELXL
_cell_angle_alpha 90.00
_cell_angle_beta 116.614(12)
_cell_angle_gamma 90.00
_cell_formula_units_Z 4
_cell_length_a 10.368(3)
_cell_length_b 16.3349(14)
_cell_length_c 10.211(3)
_cell_measurement_reflns_used 25
_cell_measurement_temperature 293(2)
_cell_measurement_theta_max 13.98
_cell_measurement_theta_min 11.58
_cell_volume 1546.1(7)
_computing_cell_refinement 'CAD4 Software (Enraf-Nonius, 1989)'
_computing_data_collection 'CAD4 Software (Enraf-Nonius, 1989)'
_computing_data_reduction 'MolEN (Fair, 1990)'
_computing_molecular_graphics 'ORTEPII (Johnson, 1976)'
_computing_publication_material 'SHELXL-93 (Sheldrick, 1993)'
_computing_structure_refinement 'SHELXL-93 (Sheldrick, 1993)'
_computing_structure_solution 'SHELXS-86 (Sheldrick, 1990)'
_diffrn_ambient_temperature 293(2)
_diffrn_measurement_device_type 'Enraf-Nonius CAD-4'
_diffrn_measurement_method \w--2\q
_diffrn_radiation_monochromator graphite
_diffrn_radiation_source 'fine-focus sealed tube'
_diffrn_radiation_type MoK\a
_diffrn_radiation_wavelength .71073
_diffrn_reflns_av_R_equivalents .0128
_diffrn_reflns_av_sigmaI/netI .0297
_diffrn_reflns_limit_h_max 13
_diffrn_reflns_limit_h_min -14
_diffrn_reflns_limit_k_max 22
_diffrn_reflns_limit_k_min 0
_diffrn_reflns_limit_l_max 14
_diffrn_reflns_limit_l_min 0
_diffrn_reflns_number 4876
_diffrn_reflns_theta_max 29.98
_diffrn_reflns_theta_min 2.20
_diffrn_standards_decay_% 3.0
_diffrn_standards_interval_time 120
_diffrn_standards_number 3
_exptl_absorpt_coefficient_mu .077
_exptl_absorpt_correction_type none
_exptl_crystal_colour colourless
_exptl_crystal_density_diffrn 1.153
_exptl_crystal_density_method 'not measured'
_exptl_crystal_description needle
_exptl_crystal_F_000 592
_exptl_crystal_size_max .70
_exptl_crystal_size_mid .30
_exptl_crystal_size_min .20
_refine_diff_density_max .220
_refine_diff_density_min -.145
_refine_ls_extinction_method none
_refine_ls_goodness_of_fit_all 1.046
_refine_ls_goodness_of_fit_ref 1.064
_refine_ls_hydrogen_treatment mixed
_refine_ls_matrix_type full
_refine_ls_number_parameters 503
_refine_ls_number_reflns 4647
_refine_ls_number_restraints 1
_refine_ls_restrained_S_all 1.045
_refine_ls_restrained_S_obs 1.064
_refine_ls_R_factor_all .075
_refine_ls_R_factor_gt .045
_refine_ls_shift/esd_mean .000
_refine_ls_shift/su_max -.001
_refine_ls_structure_factor_coef Fsqd
_refine_ls_weighting_details 'w = 1/[\s^2^(Fo^2^)+(0.0713P)^2^+0.0858P] where P = (Fo^2^+2Fc^2^)/3'
_refine_ls_weighting_scheme calc
_refine_ls_wR_factor_all .127
_refine_ls_wR_factor_ref .111
_reflns_number_gt 3562
_reflns_number_total 4647
_reflns_threshold_expression I>2\s(I)
_cod_data_source_file qa0352.cif
_cod_data_source_block II
_cod_depositor_comments
;
The following automatic conversions were performed:

'_chemical_melting_point' value '418-420' was changed to '419.0(10)'
- the average value was taken and precision was estimated.

Automatic conversion script
Id: cif_fix_values 1646 2011-03-28 12:23:43Z adriana 

The following automatic conversions were performed:

'_chemical_melting_point' value '418-420' was changed to '419.0(10)'
- the average value was taken and precision was estimated.

Automatic conversion script
Id: cif_fix_values 1715 2011-07-08 13:25:40Z adriana 
;
_cod_original_sg_symbol_H-M 'P 21'
_cod_database_code 2011269
_cod_database_fobs_code 2011269

loop_
_symmetry_equiv_pos_as_xyz
'x, y, z'
'-x, y+1/2, -z'

loop_
_atom_site_aniso_label
_atom_site_aniso_U_11
_atom_site_aniso_U_22
_atom_site_aniso_U_33
_atom_site_aniso_U_12
_atom_site_aniso_U_13
_atom_site_aniso_U_23
C1A .0290(9) .0473(13) .0330(10) -.0007(9) .0094(8) .0014(9)
C2A .0277(9) .0536(14) .0335(10) .0033(9) .0116(8) .0014(10)
C3A .0327(10) .0537(15) .0424(12) -.0064(10) .0167(9) .0006(10)
C4A .0438(13) .0471(15) .056(2) -.0088(11) .0247(12) -.0043(12)
C5A .0406(12) .052(2) .0476(14) .0037(11) .0185(11) .0009(12)
C6A .0324(10) .0580(15) .0411(12) -.0045(10) .0155(9) -.0117(11)
C7A .0361(11) .062(2) .0336(11) -.0019(11) .0145(9) -.0003(11)
C8A .0341(11) .0485(13) .0408(12) -.0025(10) .0160(9) .0013(10)
C9A .077(2) .058(2) .058(2) .004(2) .036(2) .0116(15)
C10A .083(2) .049(2) .067(2) .006(2) .033(2) .0043(15)
C11A .0503(14) .0496(15) .0503(14) -.0060(12) .0203(12) -.0064(12)
O12A .0283(8) .0784(14) .0392(9) .0078(8) .0064(7) .0082(9)
C13A .0550(15) .070(2) .0433(13) .0036(14) .0253(12) .0108(13)
C14A .0410(14) .073(2) .069(2) -.0137(13) .0275(13) -.001(2)
O15A .0294(8) .0804(14) .0493(10) -.0035(9) .0162(7) -.0167(10)
C16A .0472(15) .082(2) .063(2) -.002(2) .0324(14) -.014(2)
C17A .071(2) .125(4) .111(3) -.034(2) .059(2) -.072(3)
O18A .0477(10) .0784(14) .0571(12) -.0143(10) .0252(9) -.0283(11)
C19A .089(2) .064(2) .069(2) -.007(2) .042(2) -.019(2)
C1B .0299(9) .0408(12) .0291(10) -.0001(8) .0080(8) -.0018(9)
C2B .0312(9) .0483(13) .0277(9) -.0016(9) .0114(8) -.0035(9)
C3B .0389(11) .0518(14) .0294(10) -.0050(10) .0145(9) .0014(10)
C4B .0473(13) .0392(12) .0414(12) .0007(10) .0197(10) .0053(10)
C5B .0457(12) .0409(13) .0403(12) -.0030(11) .0181(10) -.0060(10)
C6B .0366(10) .0476(13) .0296(9) .0101(10) .0130(8) .0013(9)
C7B .0321(10) .0508(14) .0347(11) -.0011(10) .0144(9) .0003(10)
C8B .0375(11) .0424(12) .0300(11) -.0028(9) .0130(9) -.0001(9)
C9B .055(2) .0473(15) .061(2) -.0119(13) .0292(14) -.0013(13)
C10B .064(2) .041(2) .077(2) -.0031(13) .028(2) -.0061(15)
C11B .0471(13) .0478(14) .0436(13) .0095(11) .0165(11) .0041(11)
O12B .0360(8) .0693(12) .0277(8) -.0102(8) .0060(6) -.0073(8)
C13B .0448(13) .069(2) .052(2) -.0164(13) .0244(12) -.0037(14)
C14B .068(2) .070(2) .0390(13) -.002(2) .0278(13) .0116(13)
O15B .0483(9) .0645(12) .0296(8) .0146(9) .0158(7) .0010(8)
C16B .120(4) .106(3) .052(2) .056(3) .045(2) .009(2)
C17B .072(5) .075(5) .070(5) .032(4) .043(4) .008(4)
C17C .076(5) .054(4) .065(4) .023(4) .033(4) -.008(3)
O18B .0507(10) .0700(13) .0475(10) .0277(10) .0184(8) .0086(9)
C19B .070(2) .070(2) .082(2) .026(2) .040(2) .006(2)

loop_
_atom_site_label
_atom_site_fract_x
_atom_site_fract_y
_atom_site_fract_z
_atom_site_U_iso_or_equiv
_atom_site_thermal_displace_type
_atom_site_calc_flag
_atom_site_refinement_flags
_atom_site_occupancy
_atom_site_disorder_group
_atom_site_type_symbol
C1A .2767(2) .1517(2) 1.0441(3) .0381(5) Uani d . 1 . C
H1A .345(3) .1231(17) 1.128(3) .034(6) Uiso d . 1 . H
C2A .1284(2) .1114(2) 1.0032(2) .0390(5) Uani d . 1 . C
H2A .087(3) .1371(17) 1.062(3) .039(7) Uiso d . 1 . H
C3A .1291(2) .0197(2) 1.0409(3) .0430(5) Uani d . 1 . C
C4A .1874(3) -.0392(2) .9622(3) .0479(6) Uani d . 1 . C
H4A1 .129(3) -.034(2) .855(4) .049(8) Uiso d . 1 . H
H4A2 .169(4) -.090(2) .996(4) .053(8) Uiso d . 1 . H
C5A .3478(3) -.0326(2) .9962(3) .0473(6) Uani d . 1 . C
H5A1 .394(3) -.086(2) 1.008(3) .049(8) Uiso d . 1 . H
H5A2 .407(4) .001(2) 1.085(4) .055(8) Uiso d . 1 . H
C6A .3724(2) .0056(2) .8741(3) .0442(5) Uani d . 1 . C
C7A .2950(3) .0855(2) .8140(3) .0445(6) Uani d . 1 . C
H7A1 .323(4) .103(2) .741(4) .058(9) Uiso d . 1 . H
H7A2 .195(4) .077(2) .766(3) .049(8) Uiso d . 1 . H
C8A .3275(3) .1558(2) .9224(3) .0414(5) Uani d . 1 . C
H8A .430(3) .161(2) .970(3) .049(8) Uiso d . 1 . H
C9A .2675(4) .2378(2) .8426(4) .0623(8) Uani d . 1 . C
H9A1 .176(5) .227(3) .746(5) .087(13) Uiso d . 1 . H
H9A2 .342(4) .265(3) .837(4) .075(11) Uiso d . 1 . H
C10A .2209(5) .2881(2) .9383(4) .0665(8) Uani d . 1 . C
H10A .254(4) .344(3) .949(4) .066(10) Uiso d . 1 . H
H10B .111(6) .285(3) .892(6) .108(16) Uiso d . 1 . H
C11A .2841(3) .2438(2) 1.0862(3) .0509(6) Uani d . 1 . C
H11A .390(4) .255(2) 1.134(4) .066(10) Uiso d . 1 . H
O12A .0348(2) .12714(14) .8513(2) .0519(5) Uani d . 1 . O
H12A -.037(4) .142(2) .855(4) .069(11) Uiso d . 1 . H
C13A .2118(3) .0090(2) 1.2071(3) .0549(7) Uani d . 1 . C
H13A .2024 -.0465 1.2325 .082 Uiso calc R 1 . H
H13B .1730 .0454 1.2543 .082 Uiso calc R 1 . H
H13C .3119 .0214 1.2387 .082 Uiso calc R 1 . H
C14A -.0289(3) -.0053(2) .9942(4) .0601(7) Uani d . 1 . C
H14A -.0323 -.0613 1.0208 .090 Uiso calc R 1 . H
H14B -.0836 .0008 .8901 .090 Uiso calc R 1 . H
H14C -.0693 .0291 1.0427 .090 Uiso calc R 1 . H
O15A .5262(2) .01540(14) .9269(2) .0536(5) Uani d . 1 . O
C16A .5639(3) -.0118(3) .8181(4) .0613(8) Uani d . 1 . C
H16A .605(5) .036(3) .787(5) .090(13) Uiso d . 1 . H
H16B .644(6) -.040(4) .845(5) .099(15) Uiso d . 1 . H
C17A .4330(5) -.0531(4) .7049(6) .095(2) Uani d . 1 . C
H17A .438(5) -.103(3) .667(5) .079(12) Uiso d . 1 . H
H17B .403(14) .007(9) .615(14) .29(6) Uiso d . 1 . H
O18A .3308(2) -.0520(2) .7568(2) .0604(6) Uani d . 1 . O
C19A .2211(4) .2682(2) 1.1883(4) .0714(9) Uani d . 1 . C
H19A .2571 .2323 1.2715 .107 Uiso calc R 1 . H
H19B .1179 .2643 1.1377 .107 Uiso calc R 1 . H
H19C .2484 .3235 1.2206 .107 Uiso calc R 1 . H
C1B .8496(2) .05100(15) .4742(2) .0352(4) Uani d . 1 . C
H1B .929(3) .0828(17) .547(3) .034(6) Uiso d . 1 . H
C2B .8042(2) .0891(2) .3213(2) .0364(5) Uani d . 1 . C
H2B .863(3) .0630(18) .278(3) .038(7) Uiso d . 1 . H
C3B .8361(2) .1816(2) .3177(2) .0403(5) Uani d . 1 . C
C4B .7575(3) .2393(2) .3773(3) .0427(5) Uani d . 1 . C
H4B1 .651(4) .236(2) .318(3) .052(8) Uiso d . 1 . H
H4B2 .777(3) .294(2) .354(3) .053(8) Uiso d . 1 . H
C5B .7951(3) .2336(2) .5407(3) .0427(5) Uani d . 1 . C
H5B1 .880(3) .2019(19) .592(3) .042(7) Uiso d . 1 . H
H5B2 .804(3) .290(2) .573(3) .043(7) Uiso d . 1 . H
C6B .6788(2) .1936(2) .5709(2) .0386(5) Uani d . 1 . C
C7B .6218(2) .1128(2) .4952(3) .0394(5) Uani d . 1 . C
H7B1 .555(3) .096(2) .533(3) .055(9) Uiso d . 1 . H
H7B2 .571(3) .1220(19) .392(4) .044(7) Uiso d . 1 . H
C8B .7320(2) .04458(15) .5283(2) .0375(5) Uani d . 1 . C
H8B .785(4) .040(2) .634(4) .055(8) Uiso d . 1 . H
C9B .6574(3) -.0389(2) .4705(4) .0530(6) Uani d . 1 . C
H9B1 .554(5) -.027(3) .383(5) .075(11) Uiso d . 1 . H
H9B2 .640(4) -.064(2) .535(4) .052(9) Uiso d . 1 . H
C10B .7557(4) -.0884(2) .4278(4) .0616(8) Uani d . 1 . C
H10C .775(4) -.145(3) .471(4) .063(9) Uiso d . 1 . H
H10D .711(5) -.088(3) .309(6) .097(15) Uiso d . 1 . H
C11B .8970(3) -.0400(2) .4857(3) .0476(6) Uani d . 1 . C
H11B .950(3) -.0518(19) .596(3) .043(7) Uiso d . 1 . H
O12B .6550(2) .07068(13) .2301(2) .0474(4) Uani d . 1 . O
H12B .652(4) .060(2) .151(4) .059(9) Uiso d . 1 . H
C13B .9995(3) .1953(2) .3979(3) .0544(7) Uani d . 1 . C
H13D 1.0327 .1870 .5010 .082 Uiso calc R 1 . H
H13E 1.0213 .2502 .3807 .082 Uiso calc R 1 . H
H13F 1.0468 .1572 .3621 .082 Uiso calc R 1 . H
C14B .7856(4) .2053(2) .1564(3) .0576(7) Uani d . 1 . C
H14D .8257 .1678 .1121 .086 Uiso calc R 1 . H
H14E .8173 .2599 .1511 .086 Uiso calc R 1 . H
H14F .6822 .2030 .1054 .086 Uiso calc R 1 . H
O15B .7346(2) .18407(12) .7278(2) .0481(4) Uani d . 1 . O
C16B .6475(6) .2286(3) .7742(4) .090(2) Uani d . 1 . C
H16C .659(7) .228(4) .856(7) .13(2) Uiso d . 1 . H
H16D .750(7) .264(5) .817(7) .14(2) Uiso d . 1 . H
C17B .5121(10) .2504(7) .6323(9) .068(2) Uani d P .50 1 C
H17C .4361 .2105 .6113 .082 Uiso calc PR .50 1 H
H17D .4762 .3043 .6391 .082 Uiso calc PR .50 1 H
C17C .5746(10) .2893(5) .6584(9) .064(2) Uani d P .50 2 C
H17E .4812 .3039 .6519 .077 Uiso calc PR .50 2 H
H17F .6325 .3385 .6759 .077 Uiso calc PR .50 2 H
O18B .5595(2) .24882(14) .5293(2) .0574(5) Uani d . 1 . O
C19B .9960(4) -.0632(2) .4180(5) .0716(9) Uani d . 1 . C
H19D 1.0746 -.0251 .4491 .107 Uiso calc R 1 . H
H19E .9428 -.0619 .3132 .107 Uiso calc R 1 . H
H19F 1.0332 -.1174 .4490 .107 Uiso calc R 1 . H

loop_
_atom_type_symbol
_atom_type_description
_atom_type_scat_dispersion_real
_atom_type_scat_dispersion_imag
_atom_type_scat_source
C C .0033 .0016 'International Tables Vol C Tables 4.2.6.8 and 6.1.1.4'
H H .0000 .0000 'International Tables Vol C Tables 4.2.6.8 and 6.1.1.4'
N N .0061 .0033 'International Tables Vol C Tables 4.2.6.8 and 6.1.1.4'
O O .0106 .0060 'International Tables Vol C Tables 4.2.6.8 and 6.1.1.4'

loop_
_geom_angle_atom_site_label_1
_geom_angle_atom_site_label_2
_geom_angle_atom_site_label_3
_geom_angle
C2A C1A C8A 117.0(2)
C2A C1A C11A 113.9(2)
C8A C1A C11A 100.7(2)
C2A C1A H1A 106.1(16)
C8A C1A H1A 111.4(16)
C11A C1A H1A 107.4(16)
O12A C2A C3A 111.5(2)
O12A C2A C1A 108.9(2)
C3A C2A C1A 116.9(2)
O12A C2A H2A 108.5(16)
C3A C2A H2A 102.4(16)
C1A C2A H2A 108.2(16)
C13A C3A C14A 107.6(2)
C13A C3A C4A 110.5(2)
C14A C3A C4A 106.5(2)
C13A C3A C2A 109.0(2)
C14A C3A C2A 107.1(2)
C4A C3A C2A 115.7(2)
C3A C4A C5A 118.3(2)
C3A C4A H4A1 109.5(19)
C5A C4A H4A1 107.7(18)
C3A C4A H4A2 100(2)
C5A C4A H4A2 111(2)
H4A1 C4A H4A2 111(3)
C6A C5A C4A 113.9(2)
C6A C5A H5A1 102.6(18)
C4A C5A H5A1 112.4(18)
C6A C5A H5A2 105.1(19)
C4A C5A H5A2 113.9(19)
H5A1 C5A H5A2 108(3)
O18A C6A O15A 104.7(2)
O18A C6A C7A 108.8(2)
O15A C6A C7A 110.6(2)
O18A C6A C5A 108.6(2)
O15A C6A C5A 107.6(2)
C7A C6A C5A 115.9(2)
C6A C7A C8A 116.8(2)
C6A C7A H7A1 106(2)
C8A C7A H7A1 107(2)
C6A C7A H7A2 110(2)
C8A C7A H7A2 109(2)
H7A1 C7A H7A2 107(3)
C7A C8A C9A 111.4(2)
C7A C8A C1A 120.3(2)
C9A C8A C1A 105.0(2)
C7A C8A H8A 106(2)
C9A C8A H8A 106(2)
C1A C8A H8A 107.3(18)
C10A C9A C8A 107.4(3)
C10A C9A H9A1 107(3)
C8A C9A H9A1 110(3)
C10A C9A H9A2 107(3)
C8A C9A H9A2 108(3)
H9A1 C9A H9A2 118(4)
C9A C10A C11A 105.1(3)
C9A C10A H10A 113(2)
C11A C10A H10A 111(2)
C9A C10A H10B 107(3)
C11A C10A H10B 109(3)
H10A C10A H10B 111(4)
C19A C11A C10A 115.4(3)
C19A C11A C1A 117.5(3)
C10A C11A C1A 103.8(2)
C19A C11A H11A 110(2)
C10A C11A H11A 107(2)
C1A C11A H11A 103(2)
C2A O12A H12A 101(3)
C3A C13A H13A 109.5
C3A C13A H13B 109.5
H13A C13A H13B 109.5
C3A C13A H13C 109.5
H13A C13A H13C 109.5
H13B C13A H13C 109.5
C3A C14A H14A 109.5
C3A C14A H14B 109.5
H14A C14A H14B 109.5
C3A C14A H14C 109.5
H14A C14A H14C 109.5
H14B C14A H14C 109.5
C16A O15A C6A 108.8(2)
O15A C16A C17A 106.0(2)
O15A C16A H16A 108(3)
C17A C16A H16A 118(3)
O15A C16A H16B 119(3)
C17A C16A H16B 114(4)
H16A C16A H16B 92(4)
O18A C17A C16A 106.6(3)
O18A C17A H17A 112(3)
C16A C17A H17A 122(3)
O18A C17A H17B 107(5)
C16A C17A H17B 93(6)
H17A C17A H17B 115(6)
C17A O18A C6A 109.5(2)
C11A C19A H19A 109.5
C11A C19A H19B 109.5
H19A C19A H19B 109.5
C11A C19A H19C 109.5
H19A C19A H19C 109.5
H19B C19A H19C 109.5
C2B C1B C8B 117.1(2)
C2B C1B C11B 113.9(2)
C8B C1B C11B 100.4(2)
C2B C1B H1B 109.0(15)
C8B C1B H1B 107.2(16)
C11B C1B H1B 108.7(16)
O12B C2B C1B 108.9(2)
O12B C2B C3B 111.6(2)
C1B C2B C3B 116.4(2)
O12B C2B H2B 108.5(16)
C1B C2B H2B 108.0(16)
C3B C2B H2B 103.1(16)
C13B C3B C14B 107.5(2)
C13B C3B C4B 110.8(2)
C14B C3B C4B 106.4(2)
C13B C3B C2B 109.0(2)
C14B C3B C2B 107.2(2)
C4B C3B C2B 115.5(2)
C5B C4B C3B 118.1(2)
C5B C4B H4B1 109.1(18)
C3B C4B H4B1 111.6(18)
C5B C4B H4B2 110.1(19)
C3B C4B H4B2 105.1(19)
H4B1 C4B H4B2 102(3)
C6B C5B C4B 114.1(2)
C6B C5B H5B1 106.0(18)
C4B C5B H5B1 110.9(17)
C6B C5B H5B2 107.4(17)
C4B C5B H5B2 104.7(17)
H5B1 C5B H5B2 114(3)
O18B C6B O15B 105.1(2)
O18B C6B C7B 108.1(2)
O15B C6B C7B 110.1(2)
O18B C6B C5B 109.1(2)
O15B C6B C5B 108.1(2)
C7B C6B C5B 115.8(2)
C6B C7B C8B 116.4(2)
C6B C7B H7B1 103(2)
C8B C7B H7B1 108(2)
C6B C7B H7B2 108.9(19)
C8B C7B H7B2 110.5(18)
H7B1 C7B H7B2 110(3)
C7B C8B C9B 111.3(2)
C7B C8B C1B 120.2(2)
C9B C8B C1B 105.2(2)
C7B C8B H8B 107(2)
C9B C8B H8B 107(2)
C1B C8B H8B 105.3(18)
C10B C9B C8B 107.2(2)
C10B C9B H9B1 114(2)
C8B C9B H9B1 108(2)
C10B C9B H9B2 112(2)
C8B C9B H9B2 111(2)
H9B1 C9B H9B2 105(3)
C9B C10B C11B 105.3(2)
C9B C10B H10C 114(2)
C11B C10B H10C 110(2)
C9B C10B H10D 108(3)
C11B C10B H10D 106(3)
H10C C10B H10D 113(3)
C19B C11B C10B 114.8(3)
C19B C11B C1B 117.4(3)
C10B C11B C1B 104.4(2)
C19B C11B H11B 108.0(16)
C10B C11B H11B 106.2(16)
C1B C11B H11B 105.1(17)
C2B O12B H12B 104(3)
C3B C13B H13D 109.5
C3B C13B H13E 109.5
H13D C13B H13E 109.5
C3B C13B H13F 109.5
H13D C13B H13F 109.5
H13E C13B H13F 109.5
C3B C14B H14D 109.5
C3B C14B H14E 109.5
H14D C14B H14E 109.5
C3B C14B H14F 109.5
H14D C14B H14F 109.5
H14E C14B H14F 109.5
C16B O15B C6B 108.7(2)
O15B C16B C17C 104.8(4)
O15B C16B C17B 104.9(4)
O15B C16B H16C 123(5)
C17C C16B H16C 130(5)
C17B C16B H16C 130(5)
O15B C16B H16D 76(4)
C17C C16B H16D 91(4)
C17B C16B H16D 124(4)
H16C C16B H16D 85(5)
O18B C17B C16B 103.4(5)
O18B C17B H17C 111.1
C16B C17B H17C 111.1
O18B C17B H17D 111.1
C16B C17B H17D 111.1
H17C C17B H17D 109.0
O18B C17C C16B 103.6(5)
O18B C17C H17E 111.0
C16B C17C H17E 111.0
O18B C17C H17F 111.0
C16B C17C H17F 111.0
H17E C17C H17F 109.0
C17B O18B C6B 110.5(4)
C17C O18B C6B 107.3(3)
C11B C19B H19D 109.5
C11B C19B H19E 109.5
H19D C19B H19E 109.5
C11B C19B H19F 109.5
H19D C19B H19F 109.5
H19E C19B H19F 109.5

loop_
_geom_bond_atom_site_label_1
_geom_bond_atom_site_label_2
_geom_bond_site_symmetry_2
_geom_bond_distance
_geom_bond_publ_flag
C1A C2A . 1.547(3) ?
C1A C8A . 1.554(3) ?
C1A C11A . 1.557(4) ?
C1A H1A . .96(3) ?
C2A O12A . 1.437(3) ?
C2A C3A . 1.546(4) ?
C2A H2A . .98(3) ?
C3A C13A . 1.530(4) ?
C3A C14A . 1.542(3) ?
C3A C4A . 1.541(4) ?
C4A C5A . 1.543(4) ?
C4A H4A1 . .99(3) ?
C4A H4A2 . .95(4) ?
C5A C6A . 1.514(4) ?
C5A H5A1 . .98(3) ?
C5A H5A2 . 1.00(4) ?
C6A O18A . 1.430(3) ?
C6A O15A . 1.445(3) ?
C6A C7A . 1.510(4) ?
C7A C8A . 1.525(4) ?
C7A H7A1 . .95(3) ?
C7A H7A2 . .94(3) ?
C8A C9A . 1.546(4) ?
C8A H8A . .95(3) ?
C9A C10A . 1.511(5) ?
C9A H9A1 . 1.03(5) ?
C9A H9A2 . .92(4) ?
C10A C11A . 1.532(5) ?
C10A H10A . .97(4) ?
C10A H10B . 1.02(5) ?
C11A C19A . 1.511(4) ?
C11A H11A . 1.00(4) ?
O12A H12A . .79(4) ?
C13A H13A . .96 ?
C13A H13B . .96 ?
C13A H13C . .96 ?
C14A H14A . .96 ?
C14A H14B . .96 ?
C14A H14C . .96 ?
O15A C16A . 1.405(3) ?
C16A C17A . 1.493(5) ?
C16A H16A . 1.01(5) ?
C16A H16B . .88(6) ?
C17A O18A . 1.381(4) ?
C17A H17A . .92(5) ?
C17A H17B . 1.28(14) ?
C19A H19A . .96 ?
C19A H19B . .96 ?
C19A H19C . .96 ?
C1B C2B . 1.545(3) ?
C1B C8B . 1.551(3) ?
C1B C11B . 1.554(4) ?
C1B H1B . .97(3) ?
C2B O12B . 1.435(3) ?
C2B C3B . 1.552(4) ?
C2B H2B . 1.00(3) ?
C3B C13B . 1.532(4) ?
C3B C14B . 1.537(3) ?
C3B C4B . 1.538(4) ?
C4B C5B . 1.536(4) ?
C4B H4B1 . 1.00(3) ?
C4B H4B2 . .97(4) ?
C5B C6B . 1.519(4) ?
C5B H5B1 . .95(3) ?
C5B H5B2 . .96(3) ?
C6B O18B . 1.432(3) ?
C6B O15B . 1.448(3) ?
C6B C7B . 1.510(4) ?
C7B C8B . 1.522(4) ?
C7B H7B1 . .97(3) ?
C7B H7B2 . .95(3) ?
C8B C9B . 1.548(4) ?
C8B H8B . .97(3) ?
C9B C10B . 1.510(5) ?
C9B H9B1 . 1.06(4) ?
C9B H9B2 . .86(3) ?
C10B C11B . 1.531(4) ?
C10B H10C . 1.00(4) ?
C10B H10D . 1.09(5) ?
C11B C19B . 1.520(4) ?
C11B H11B . 1.03(3) ?
O12B H12B . .82(4) ?
C13B H13D . .96 ?
C13B H13E . .96 ?
C13B H13F . .96 ?
C14B H14D . .96 ?
C14B H14E . .96 ?
C14B H14F . .96 ?
O15B C16B . 1.397(4) ?
C16B C17C . 1.468(9) ?
C16B C17B . 1.542(10) ?
C16B H16C . .78(7) ?
C16B H16D . 1.11(7) ?
C17B O18B . 1.346(8) ?
C17B H17C . .97 ?
C17B H17D . .97 ?
C17C O18B . 1.419(8) ?
C17C H17E . .97 ?
C17C H17F . .97 ?
C19B H19D . .96 ?
C19B H19E . .96 ?
C19B H19F . .96 ?

loop_
_geom_hbond_atom_site_label_D
_geom_hbond_atom_site_label_H
_geom_hbond_atom_site_label_A
_geom_hbond_site_symmetry_A
_geom_hbond_distance_DH
_geom_hbond_distance_HA
_geom_hbond_distance_DA
_geom_hbond_angle_DHA
_geom_hbond_publ_flag
O12A H12A O15B 1_455 .79(4) 2.25(4) 2.937(3) 146(4) yes
O12B H12B O15A 1_554 .82(4) 2.19(4) 2.912(3) 148(3) yes

loop_
_geom_torsion_atom_site_label_1
_geom_torsion_atom_site_label_2
_geom_torsion_atom_site_label_3
_geom_torsion_atom_site_label_4
_geom_torsion
_geom_torsion_publ_flag
C8A C1A C2A O12A -32.4(3) ?
C11A C1A C2A O12A 84.7(3) ?
C8A C1A C2A C3A 95.1(3) yes
C11A C1A C2A C3A -147.8(2) ?
O12A C2A C3A C13A -171.6(2) ?
C1A C2A C3A C13A 62.2(3) ?
O12A C2A C3A C14A -55.4(3) ?
C1A C2A C3A C14A 178.4(2) ?
O12A C2A C3A C4A 63.2(3) ?
C1A C2A C3A C4A -63.0(3) yes
C13A C3A C4A C5A -59.3(3) ?
C14A C3A C4A C5A -176.0(3) ?
C2A C3A C4A C5A 65.1(3) yes
C3A C4A C5A C6A -106.6(3) yes
C4A C5A C6A O18A -73.0(3) ?
C4A C5A C6A O15A 174.2(2) ?
C4A C5A C6A C7A 49.8(3) yes
O18A C6A C7A C8A -178.9(2) ?
O15A C6A C7A C8A -64.4(3) ?
C5A C6A C7A C8A 58.5(3) yes
C6A C7A C8A C9A 168.1(2) ?
C6A C7A C8A C1A -68.6(3) yes
C2A C1A C8A C7A -36.9(3) yes
C11A C1A C8A C7A -161.0(2) ?
C2A C1A C8A C9A 89.4(3) ?
C11A C1A C8A C9A -34.6(3) ?
C7A C8A C9A C10A 146.3(3) ?
C1A C8A C9A C10A 14.6(4) ?
C8A C9A C10A C11A 12.2(4) ?
C9A C10A C11A C19A -164.3(3) ?
C9A C10A C11A C1A -34.3(3) ?
C2A C1A C11A C19A 45.0(3) ?
C8A C1A C11A C19A 171.2(3) ?
C2A C1A C11A C10A -83.7(3) ?
C8A C1A C11A C10A 42.4(3) ?
O18A C6A O15A C16A 19.0(3) ?
C7A C6A O15A C16A -98.0(3) ?
C5A C6A O15A C16A 134.4(3) ?
C6A O15A C16A C17A -9.9(5) ?
O15A C16A C17A O18A -3.4(6) ?
C16A C17A O18A C6A 15.6(6) ?
O15A C6A O18A C17A -21.5(4) ?
C7A C6A O18A C17A 96.8(4) ?
C5A C6A O18A C17A -136.2(4) ?
C8B C1B C2B O12B -31.2(3) ?
C11B C1B C2B O12B 85.4(2) ?
C8B C1B C2B C3B 95.9(2) yes
C11B C1B C2B C3B -147.4(2) ?
O12B C2B C3B C13B -171.6(2) ?
C1B C2B C3B C13B 62.6(3) ?
O12B C2B C3B C14B -55.5(2) ?
C1B C2B C3B C14B 178.7(2) ?
O12B C2B C3B C4B 62.9(2) ?
C1B C2B C3B C4B -62.8(3) yes
C13B C3B C4B C5B -59.4(3) ?
C14B C3B C4B C5B -176.0(2) ?
C2B C3B C4B C5B 65.1(3) yes
C3B C4B C5B C6B -106.9(3) yes
C4B C5B C6B O18B -72.5(3) ?
C4B C5B C6B O15B 173.7(2) ?
C4B C5B C6B C7B 49.7(3) yes
O18B C6B C7B C8B -178.5(2) ?
O15B C6B C7B C8B -64.3(3) ?
C5B C6B C7B C8B 58.7(3) yes
C6B C7B C8B C9B 168.5(2) ?
C6B C7B C8B C1B -68.0(3) yes
C2B C1B C8B C7B -38.0(3) yes
C11B C1B C8B C7B -161.8(2) ?
C2B C1B C8B C9B 88.4(2) ?
C11B C1B C8B C9B -35.4(2) ?
C7B C8B C9B C10B 148.3(3) ?
C1B C8B C9B C10B 16.6(3) ?
C8B C9B C10B C11B 9.7(3) ?
C9B C10B C11B C19B -162.4(3) ?
C9B C10B C11B C1B -32.5(3) ?
C2B C1B C11B C19B 44.1(3) ?
C8B C1B C11B C19B 170.1(3) ?
C2B C1B C11B C10B -84.2(3) ?
C8B C1B C11B C10B 41.7(3) ?
O18B C6B O15B C16B 2.7(4) ?
C7B C6B O15B C16B -113.5(3) ?
C5B C6B O15B C16B 119.1(3) ?
C6B O15B C16B C17C -21.3(6) ?
C6B O15B C16B C17B 13.0(6) ?
O15B C16B C17B O18B -24.9(8) ?
C17C C16B C17B O18B 69.6(8) ?
O15B C16B C17C O18B 31.7(8) ?
C17B C16B C17C O18B -62.8(7) ?
C16B C17B O18B C17C -63.9(9) ?
C16B C17B O18B C6B 27.6(8) ?
C16B C17C O18B C17B 70.7(9) ?
C16B C17C O18B C6B -30.6(7) ?
O15B C6B O18B C17B -20.3(6) ?
C7B C6B O18B C17B 97.2(6) ?
C5B C6B O18B C17B -136.0(6) ?
O15B C6B O18B C17C 17.9(5) ?
C7B C6B O18B C17C 135.4(5) ?
C5B C6B O18B C17C -97.9(5) ?
